data_4315762
loop_
_publ_author_name
'Anja Friedrich'
'Markus Drees'
'Martina K\"ass'
'Eberhardt Herdtweck'
'Sven Schneider'

_publ_contact_author_address
;
       Department Chemie,
       Lehrstuhl f\"ur Anorganische Chemie,
       Technische Universit\"at M\"unchen,
       Lichtenbergstrasse 4,
       D-85747 Garching bei M\"unchen,
       Germany.
;
_publ_contact_author_email eberhardt.herdtweck@ch.tum.de
_publ_contact_author_fax '+49(0)89 289 13473'
_publ_contact_author_name
;
       Dr. Eberhardt Herdtweck
;
_publ_contact_author_phone '+49(0)89 289 13143'
_publ_section_title
;
 Ruthenium Complexes with Cooperative PNP-Pincer Amine, Amido, Imine, and
 Enamido Ligands: Facile Ligand Backbone Functionalization Processes
;
_journal_name_full 'Inorganic Chemistry'
_journal_page_first 5482
_journal_page_last 5494
_journal_paper_doi 10.1021/ic100358m
_journal_volume 49
_journal_year 2010
_chemical_formula_moiety 'C20 H50 N P3 Ru'
_chemical_formula_sum 'C20 H50 N P3 Ru'
_chemical_formula_weight 498.59
_chemical_name_systematic ?
_space_group_IT_number 62
_symmetry_cell_setting orthorhombic
_symmetry_Int_Tables_number 62
_symmetry_space_group_name_Hall '-P 2ac 2n'
_symmetry_space_group_name_H-M 'P n m a'
_atom_sites_solution_hydrogens geom
_atom_sites_solution_primary direct
_atom_sites_solution_secondary difmap
_cell_angle_alpha 90
_cell_angle_beta 90
_cell_angle_gamma 90
_cell_formula_units_Z 4
_cell_length_a 12.7484(6)
_cell_length_b 19.6938(9)
_cell_length_c 10.1107(5)
_cell_measurement_reflns_used 9066
_cell_measurement_temperature 123(1)
_cell_measurement_theta_max 25.48
_cell_measurement_theta_min 2.26
_cell_volume 2538.4(2)
_computing_cell_refinement 'SAINT (Bruker, 2008b)'
_computing_data_collection 'APEX II Control Software (Bruker, 2008a)'
_computing_data_reduction 'SAINT (Bruker, 2008b)'
_computing_molecular_graphics 'PLATON (Spek, 2009)'
_computing_publication_material 'PLATON (Spek, 2009)'
_computing_structure_refinement 'SHELXL97 (Sheldrick, 1998)'
_computing_structure_solution 'SIR92 (Altomare, 1994)'
_diffrn_ambient_temperature 123(1)
_diffrn_detector ' CCD plate '
_diffrn_detector_area_resol_mean 16
_diffrn_measured_fraction_theta_full 0.977
_diffrn_measured_fraction_theta_max 0.977
_diffrn_measurement_device ' \k-geometry diffractometer '
_diffrn_measurement_device_type ' Bruker APEX-II CCD '
_diffrn_measurement_method ' phi- and omega-rotation '
_diffrn_radiation_monochromator graphite
_diffrn_radiation_source 'rotating anode FR591'
_diffrn_radiation_type 'Mo K\a'
_diffrn_radiation_wavelength 0.71073
_diffrn_reflns_av_R_equivalents 0.0305
_diffrn_reflns_av_sigmaI/netI 0.0084
_diffrn_reflns_limit_h_max 15
_diffrn_reflns_limit_h_min -15
_diffrn_reflns_limit_k_max 23
_diffrn_reflns_limit_k_min -23
_diffrn_reflns_limit_l_max 11
_diffrn_reflns_limit_l_min -11
_diffrn_reflns_number 70205
_diffrn_reflns_theta_full 25.48
_diffrn_reflns_theta_max 25.48
_diffrn_reflns_theta_min 2.26
_diffrn_standards_decay_% 0
_exptl_absorpt_coefficient_mu 0.812
_exptl_absorpt_correction_T_max 0.7452
_exptl_absorpt_correction_T_min 0.6549
_exptl_absorpt_correction_type multi-scan
_exptl_absorpt_process_details 'SADABS, Bruker, 2008b'
_exptl_crystal_colour yellow
_exptl_crystal_density_diffrn 1.305
_exptl_crystal_density_meas ?
_exptl_crystal_density_method none
_exptl_crystal_description fragment
_exptl_crystal_F_000 1064
_exptl_crystal_size_max 0.43
_exptl_crystal_size_mid 0.41
_exptl_crystal_size_min 0.33
_refine_diff_density_max 0.335
_refine_diff_density_min -0.321
_refine_diff_density_rms 0.045
_refine_ls_extinction_method none
_refine_ls_goodness_of_fit_ref 1.126
_refine_ls_hydrogen_treatment mixed
_refine_ls_matrix_type full
_refine_ls_number_parameters 132
_refine_ls_number_reflns 2376
_refine_ls_number_restraints 0
_refine_ls_restrained_S_all 1.126
_refine_ls_R_factor_all 0.0183
_refine_ls_R_factor_gt 0.0167
_refine_ls_shift/su_max 0.002
_refine_ls_shift/su_mean 0.000
_refine_ls_structure_factor_coef Fsqd
_refine_ls_weighting_details 'w=1/[\s^2^(Fo^2^)+(0.0214P)^2^+1.3854P] where P=(Fo^2^+2Fc^2^)/3'
_refine_ls_weighting_scheme sigma
_refine_ls_wR_factor_gt 0.0448
_refine_ls_wR_factor_ref 0.0473
_reflns_number_gt 2252
_reflns_number_total 2376
_reflns_threshold_expression I>2\s(I)
_cod_data_source_file ic100358m_si_001_5.cif
_cod_data_source_block Compound_10
_cod_depositor_comments
;
The following automatic conversions were performed:

'_symmetry_cell_setting' value 'Orthorhombic' changed to
'orthorhombic' according to the built-in table from CIF Core
dictionary named 'cif_core.dic' version 2.4.1 from 2010-06-29.

Automatic conversion script
Id: cif_fix_values 1646 2011-03-28 12:23:43Z adriana 

The following automatic conversions were performed:

'_exptl_crystal_density_meas' value 'none' was changed to '?' - the
value is perceived as not measured.

Automatic conversion script
Id: cif_fix_values 3008 2015-01-20 13:52:24Z robertas 
;
_cod_database_code 4315762

loop_
_symmetry_equiv_pos_site_id
_symmetry_equiv_pos_as_xyz
1 x,y,z
2 1/2-x,-y,1/2+z
3 1/2+x,1/2-y,1/2-z
4 -x,1/2+y,-z
5 -x,-y,-z
6 1/2+x,y,1/2-z
7 1/2-x,1/2+y,1/2+z
8 x,1/2-y,z

loop_
_atom_site_aniso_label
_atom_site_aniso_U_11
_atom_site_aniso_U_22
_atom_site_aniso_U_33
_atom_site_aniso_U_23
_atom_site_aniso_U_13
_atom_site_aniso_U_12
Ru1 0.0145(1) 0.0178(1) 0.0102(1) 0.0000 -0.0003(1) 0.0000
P1 0.0170(2) 0.0191(2) 0.0144(2) 0.0012(1) -0.0003(1) 0.0018(1)
P2 0.0182(2) 0.0216(2) 0.0116(3) 0.0000 0.0000(2) 0.0000
N1 0.0250(8) 0.0231(8) 0.0117(8) 0.0000 -0.0026(6) 0.0000
C1 0.0312(11) 0.0365(11) 0.0228(11) 0.0000 -0.0094(9) 0.0000
C2 0.0369(8) 0.0316(8) 0.0151(7) 0.0027(6) 0.0011(6) -0.0020(6)
C3 0.0313(8) 0.0266(7) 0.0156(7) 0.0052(6) -0.0028(5) -0.0007(6)
C4 0.0210(7) 0.0188(7) 0.0227(8) 0.0010(5) 0.0012(5) -0.0011(6)
C5 0.0326(8) 0.0387(8) 0.0246(8) -0.0006(7) -0.0041(6) -0.0117(7)
C6 0.0210(7) 0.0268(7) 0.0388(9) -0.0024(7) 0.0048(6) -0.0027(6)
C7 0.0232(7) 0.0264(7) 0.0223(7) 0.0011(6) 0.0004(6) 0.0075(6)
C8 0.0195(8) 0.0353(9) 0.0448(11) 0.0033(7) 0.0011(6) 0.0065(7)
C9 0.0314(9) 0.0249(8) 0.0437(11) 0.0009(7) -0.0038(6) 0.0091(6)
C10 0.0258(10) 0.0318(10) 0.0203(11) 0.0000 -0.0067(8) 0.0000
C11 0.0311(7) 0.0323(7) 0.0152(7) 0.0032(6) 0.0028(5) -0.0069(6)

loop_
_atom_site_label
_atom_site_type_symbol
_atom_site_thermal_displace_type
_atom_site_fract_x
_atom_site_fract_y
_atom_site_fract_z
_atom_site_occupancy
_atom_site_U_iso_or_equiv
_atom_site_calc_flag
_atom_site_refinement_flags
Ru1 Ru Uani 0.20959(1) 0.25000 0.99301(1) 1.000 0.0142(1) . .
P1 P Uani 0.20230(3) 0.13438(2) 1.02456(4) 1.000 0.0168(1) . .
P2 P Uani 0.21017(3) 0.25000 0.77173(5) 1.000 0.0171(1) . .
N1 N Uani 0.22663(13) 0.25000 1.21652(16) 1.000 0.0199(5) . .
C1 C Uani 0.33942(17) 0.25000 1.2572(2) 1.000 0.0302(6) . .
C2 C Uani 0.17471(13) 0.18909(7) 1.27408(14) 1.000 0.0279(4) . .
C3 C Uani 0.21124(11) 0.12398(7) 1.20741(14) 1.000 0.0245(4) . .
C4 C Uani 0.08122(11) 0.08298(7) 0.99153(13) 1.000 0.0208(4) . .
C5 C Uani 0.06246(12) 0.07262(8) 0.84372(15) 1.000 0.0320(5) . .
C6 C Uani -0.01567(11) 0.11410(7) 1.05698(16) 1.000 0.0289(4) . .
C7 C Uani 0.30645(11) 0.07350(7) 0.96734(16) 1.000 0.0240(4) . .
C8 C Uani 0.41618(12) 0.10010(9) 1.00227(16) 1.000 0.0332(5) . .
C9 C Uani 0.29353(12) 0.00018(9) 1.01539(18) 1.000 0.0333(5) . .
C10 C Uani 0.08674(16) 0.25000 0.6763(2) 1.000 0.0260(6) . .
C11 C Uani 0.27780(11) 0.32017(8) 0.68682(14) 1.000 0.0262(4) . .
H1 H Uiso 0.080(2) 0.25000 1.013(2) 1.000 0.039(7) . .
H2 H Uiso 0.345(2) 0.25000 0.972(3) 1.000 0.046(8) . .
H11 H Uiso 0.34410 0.25000 1.35400 1.000 0.0450 calc .
H12 H Uiso 0.37400 0.29060 1.22220 0.500 0.0450 calc .
H13 H Uiso 0.37400 0.20940 1.22220 0.500 0.0450 calc .
H21 H Uiso 0.09780 0.19340 1.26390 1.000 0.0330 calc R
H22 H Uiso 0.19060 0.18670 1.36980 1.000 0.0330 calc R
H31 H Uiso 0.16670 0.08550 1.23610 1.000 0.0290 calc R
H32 H Uiso 0.28460 0.11400 1.23310 1.000 0.0290 calc R
H41 H Uiso 0.09220 0.03710 1.03170 1.000 0.0250 calc R
H51 H Uiso 0.12290 0.04930 0.80470 1.000 0.0480 calc R
H52 H Uiso 0.05320 0.11680 0.80080 1.000 0.0480 calc R
H53 H Uiso -0.00080 0.04510 0.83080 1.000 0.0480 calc R
H61 H Uiso -0.00690 0.11360 1.15330 1.000 0.0430 calc R
H62 H Uiso -0.07790 0.08760 1.03290 1.000 0.0430 calc R
H63 H Uiso -0.02430 0.16100 1.02670 1.000 0.0430 calc R
H71 H Uiso 0.30230 0.07220 0.86860 1.000 0.0290 calc R
H81 H Uiso 0.42090 0.14840 0.97970 1.000 0.0500 calc R
H82 H Uiso 0.46900 0.07470 0.95220 1.000 0.0500 calc R
H83 H Uiso 0.42870 0.09420 1.09720 1.000 0.0500 calc R
H91 H Uiso 0.23030 -0.01960 0.97580 1.000 0.0500 calc R
H92 H Uiso 0.28700 -0.00030 1.11200 1.000 0.0500 calc R
H93 H Uiso 0.35500 -0.02650 0.98910 1.000 0.0500 calc R
H101 H Uiso 0.10280 0.25000 0.58150 1.000 0.0390 calc .
H102 H Uiso 0.04600 0.29060 0.69840 0.500 0.0390 calc .
H103 H Uiso 0.04600 0.20940 0.69840 0.500 0.0390 calc .
H111 H Uiso 0.34910 0.32470 0.72210 1.000 0.0390 calc R
H112 H Uiso 0.23910 0.36250 0.70140 1.000 0.0390 calc R
H113 H Uiso 0.28120 0.31060 0.59180 1.000 0.0390 calc R

loop_
_atom_type_symbol
_atom_type_description
_atom_type_scat_dispersion_real
_atom_type_scat_dispersion_imag
_atom_type_scat_source
Ru Ru -1.2594 0.8363 'International Tables Vol C Tables 4.2.6.8 and 6.1.1.4'
P P 0.1023 0.0942 'International Tables Vol C Tables 4.2.6.8 and 6.1.1.4'
N N 0.0061 0.0033 'International Tables Vol C Tables 4.2.6.8 and 6.1.1.4'
H H 0.0000 0.0000 'International Tables Vol C Tables 4.2.6.8 and 6.1.1.4'
C C 0.0033 0.0016 'International Tables Vol C Tables 4.2.6.8 and 6.1.1.4'

loop_
_geom_angle_atom_site_label_1
_geom_angle_atom_site_label_2
_geom_angle_atom_site_label_3
_geom_angle
_geom_angle_site_symmetry_1
_geom_angle_site_symmetry_2
_geom_angle_site_symmetry_3
_geom_angle_publ_flag
P1 Ru1 P2 97.98(1) . . . yes
P1 Ru1 N1 82.29(1) . . . yes
P1 Ru1 P1 163.40(2) . . 8_555 yes
P2 Ru1 N1 174.32(4) . . . yes
P1 Ru1 P2 97.98(1) 8_555 . . yes
P1 Ru1 N1 82.29(1) 8_555 . . yes
N1 Ru1 H2 91.5(10) . . . no
H1 Ru1 H2 180.0(12) . . . no
P1 Ru1 H1 86.74(9) 8_555 . . no
P1 Ru1 H2 93.27(13) 8_555 . . no
P1 Ru1 H1 86.74(9) . . . no
P1 Ru1 H2 93.27(13) . . . no
P2 Ru1 H1 97.2(7) . . . no
P2 Ru1 H2 82.8(10) . . . no
N1 Ru1 H1 88.5(7) . . . no
Ru1 P1 C3 104.11(5) . . . yes
Ru1 P1 C4 122.86(5) . . . yes
C3 P1 C7 101.07(7) . . . yes
C4 P1 C7 100.50(6) . . . yes
C3 P1 C4 99.65(6) . . . yes
Ru1 P1 C7 124.04(5) . . . yes
Ru1 P2 C11 117.89(5) . . . yes
Ru1 P2 C10 121.33(7) . . . yes
C10 P2 C11 98.94(6) . . 8_555 yes
Ru1 P2 C11 117.89(5) . . 8_555 yes
C10 P2 C11 98.94(6) . . . yes
C11 P2 C11 97.28(7) . . 8_555 yes
Ru1 N1 C2 110.28(9) . . . yes
Ru1 N1 C2 110.28(9) . . 8_555 yes
Ru1 N1 C1 111.45(12) . . . yes
C1 N1 C2 108.66(10) . . 8_555 yes
C2 N1 C2 107.39(13) . . 8_555 yes
C1 N1 C2 108.66(10) . . . yes
N1 C2 C3 111.70(12) . . . yes
P1 C3 C2 109.16(10) . . . yes
P1 C4 C6 111.80(9) . . . yes
C5 C4 C6 110.52(12) . . . no
P1 C4 C5 112.04(10) . . . yes
C8 C7 C9 110.28(12) . . . no
P1 C7 C8 110.80(10) . . . yes
P1 C7 C9 115.31(10) . . . yes
N1 C1 H11 109.00 . . . no
N1 C1 H12 109.00 . . . no
N1 C1 H13 109.00 . . . no
H11 C1 H12 109.00 . . . no
H11 C1 H13 109.00 . . . no
H12 C1 H13 109.00 . . . no
N1 C2 H21 109.00 . . . no
N1 C2 H22 109.00 . . . no
C3 C2 H21 109.00 . . . no
C3 C2 H22 109.00 . . . no
H21 C2 H22 108.00 . . . no
P1 C3 H31 110.00 . . . no
P1 C3 H32 110.00 . . . no
C2 C3 H31 110.00 . . . no
C2 C3 H32 110.00 . . . no
H31 C3 H32 108.00 . . . no
P1 C4 H41 107.00 . . . no
C5 C4 H41 107.00 . . . no
C6 C4 H41 107.00 . . . no
C4 C5 H51 109.00 . . . no
C4 C5 H52 109.00 . . . no
C4 C5 H53 109.00 . . . no
H51 C5 H52 109.00 . . . no
H51 C5 H53 110.00 . . . no
H52 C5 H53 109.00 . . . no
C4 C6 H61 109.00 . . . no
C4 C6 H62 109.00 . . . no
C4 C6 H63 109.00 . . . no
H61 C6 H62 109.00 . . . no
H61 C6 H63 109.00 . . . no
H62 C6 H63 109.00 . . . no
P1 C7 H71 107.00 . . . no
C8 C7 H71 107.00 . . . no
C9 C7 H71 107.00 . . . no
C7 C8 H81 109.00 . . . no
C7 C8 H82 109.00 . . . no
C7 C8 H83 109.00 . . . no
H81 C8 H82 109.00 . . . no
H81 C8 H83 109.00 . . . no
H82 C8 H83 109.00 . . . no
C7 C9 H91 109.00 . . . no
C7 C9 H92 110.00 . . . no
C7 C9 H93 109.00 . . . no
H91 C9 H92 109.00 . . . no
H91 C9 H93 109.00 . . . no
H92 C9 H93 109.00 . . . no
P2 C10 H101 109.00 . . . no
P2 C10 H102 109.00 . . . no
P2 C10 H103 109.00 . . . no
H101 C10 H102 110.00 . . . no
H101 C10 H103 110.00 . . . no
H102 C10 H103 109.00 . . . no
P2 C11 H111 109.00 . . . no
P2 C11 H112 109.00 . . . no
P2 C11 H113 109.00 . . . no
H111 C11 H112 110.00 . . . no
H111 C11 H113 109.00 . . . no
H112 C11 H113 109.00 . . . no

loop_
_geom_bond_atom_site_label_1
_geom_bond_atom_site_label_2
_geom_bond_distance
_geom_bond_site_symmetry_1
_geom_bond_site_symmetry_2
_geom_bond_publ_flag
Ru1 P1 2.3011(4) . . yes
Ru1 P2 2.2373(5) . . yes
Ru1 N1 2.2703(16) . . yes
Ru1 P1 2.3011(4) . 8_555 yes
Ru1 H2 1.74(3) . . no
Ru1 H1 1.66(3) . . no
P1 C7 1.8802(15) . . yes
P1 C4 1.8759(14) . . yes
P1 C3 1.8635(15) . . yes
P2 C10 1.846(2) . . yes
P2 C11 1.8412(15) . . yes
P2 C11 1.8412(15) . 8_555 yes
N1 C1 1.496(3) . . yes
N1 C2 1.4885(17) . 8_555 yes
N1 C2 1.4885(17) . . yes
C2 C3 1.522(2) . . no
C4 C5 1.527(2) . . no
C4 C6 1.530(2) . . no
C7 C9 1.532(2) . . no
C7 C8 1.535(2) . . no
C1 H11 0.9800 . . no
C1 H12 0.9800 . . no
C1 H13 0.9800 . . no
C2 H21 0.9900 . . no
C2 H22 0.9900 . . no
C3 H31 0.9900 . . no
C3 H32 0.9900 . . no
C4 H41 1.0000 . . no
C5 H51 0.9800 . . no
C5 H52 0.9800 . . no
C5 H53 0.9800 . . no
C6 H61 0.9800 . . no
C6 H62 0.9800 . . no
C6 H63 0.9800 . . no
C7 H71 1.0000 . . no
C8 H81 0.9800 . . no
C8 H82 0.9800 . . no
C8 H83 0.9800 . . no
C9 H91 0.9800 . . no
C9 H92 0.9800 . . no
C9 H93 0.9800 . . no
C10 H101 0.9800 . . no
C10 H102 0.9800 . . no
C10 H103 0.9800 . . no
C11 H111 0.9800 . . no
C11 H112 0.9800 . . no
C11 H113 0.9800 . . no
